data_4063088
_journal_name_full Organometallics
_journal_year 2004
_chemical_formula_sum 'C36 H64 B20 Li O3 Si2 Sm'
_chemical_formula_weight 974.54
_space_group_IT_number 30
_symmetry_cell_setting orthorhombic
_symmetry_space_group_name_Hall 'P 2 -2bc'
_symmetry_space_group_name_H-M 'P n c 2'
_cell_angle_alpha 90.00
_cell_angle_beta 90.00
_cell_angle_gamma 90.00
_cell_formula_units_Z 2
_cell_length_a 9.3215(4)
_cell_length_b 13.5687(6)
_cell_length_c 23.3323(11)
_cell_measurement_temperature 293(2)
_cell_volume 2951.1(2)
_diffrn_ambient_temperature 293(2)
_exptl_crystal_density_diffrn 1.097
_cod_database_code 4063088

loop_
_symmetry_equiv_pos_as_xyz
'x, y, z'
'-x, -y, z'
'x, -y+1/2, z+1/2'
'-x, y+1/2, z+1/2'

loop_
_atom_site_label
_atom_site_type_symbol
_atom_site_fract_x
_atom_site_fract_y
_atom_site_fract_z
_atom_site_U_iso_or_equiv
_atom_site_adp_type
_atom_site_occupancy
_atom_site_symmetry_multiplicity
_atom_site_calc_flag
_atom_site_refinement_flags
_atom_site_disorder_assembly
_atom_site_disorder_group
Sm1 Sm -0.5000 -0.5000 -0.08442(8) 0.03307(17) Uani 1 2 d S . .
Si1 Si -0.22412(19) -0.30754(14) -0.03164(10) 0.0460(4) Uani 1 1 d . . .
O1 O -0.0528(7) -0.6254(4) -0.2423(2) 0.0670(16) Uani 1 1 d . . .
B3 B -0.4686(9) -0.3601(7) 0.0515(4) 0.051(2) Uani 1 1 d . . .
H3 H -0.4090 -0.4267 0.0639 0.061 Uiso 1 1 calc R . .
B4 B -0.6532(8) -0.3605(6) 0.0453(4) 0.053(2) Uani 1 1 d . . .
H4 H -0.7173 -0.4267 0.0545 0.064 Uiso 1 1 calc R . .
B5 B -0.6987(9) -0.2789(7) -0.0096(4) 0.049(2) Uani 1 1 d . . .
H5 H -0.7932 -0.2906 -0.0370 0.059 Uiso 1 1 calc R . .
B6 B -0.5372(10) -0.2317(7) -0.0372(4) 0.052(2) Uani 1 1 d . . .
H6 H -0.5231 -0.2145 -0.0830 0.062 Uiso 1 1 calc R . .
B7 B -0.4129(10) -0.2415(8) 0.0733(4) 0.059(2) Uani 1 1 d . . .
H7 H -0.3184 -0.2304 0.1008 0.071 Uiso 1 1 calc R . .
B8 B -0.5722(10) -0.2906(8) 0.1008(4) 0.059(2) Uani 1 1 d . . .
H8 H -0.5825 -0.3111 0.1462 0.071 Uiso 1 1 calc R . .
B9 B -0.7156(9) -0.2383(7) 0.0622(4) 0.055(2) Uani 1 1 d . . .
H9 H -0.8203 -0.2246 0.0824 0.066 Uiso 1 1 calc R . .
B10 B -0.6452(10) -0.1587(7) 0.0106(4) 0.059(2) Uani 1 1 d . . .
H10 H -0.7039 -0.0928 -0.0037 0.071 Uiso 1 1 calc R . .
B11 B -0.4571(11) -0.1593(7) 0.0172(4) 0.054(2) Uani 1 1 d . . .
H11 H -0.3921 -0.0938 0.0074 0.065 Uiso 1 1 calc R . .
B12 B -0.5677(11) -0.1655(7) 0.0780(5) 0.065(3) Uani 1 1 d . . .
H12 H -0.5751 -0.1037 0.1084 0.078 Uiso 1 1 calc R . .
C1 C -0.5488(7) -0.3528(5) -0.0134(3) 0.0444(17) Uani 1 1 d . . .
C2 C -0.4037(7) -0.2767(5) 0.0040(3) 0.0442(18) Uani 1 1 d . . .
C3 C -0.1427(9) -0.1942(7) -0.0582(4) 0.079(3) Uani 1 1 d . . .
H3A H -0.0526 -0.2092 -0.0761 0.119 Uiso 1 1 calc R . .
H3B H -0.1270 -0.1498 -0.0268 0.119 Uiso 1 1 calc R . .
H3C H -0.2055 -0.1639 -0.0856 0.119 Uiso 1 1 calc R . .
C4 C -0.1016(8) -0.3607(7) 0.0231(4) 0.063(2) Uani 1 1 d . . .
H4A H -0.0112 -0.3765 0.0057 0.095 Uiso 1 1 calc R . .
H4B H -0.1435 -0.4195 0.0387 0.095 Uiso 1 1 calc R . .
H4C H -0.0869 -0.3137 0.0533 0.095 Uiso 1 1 calc R . .
C5 C -0.2098(8) -0.6472(5) -0.1593(3) 0.0513(18) Uani 1 1 d . . .
H5A H -0.2785 -0.6693 -0.1877 0.062 Uiso 1 1 calc R . .
H5B H -0.2189 -0.6899 -0.1261 0.062 Uiso 1 1 calc R . .
C6 C -0.0615(10) -0.6574(6) -0.1833(4) 0.057(2) Uani 1 1 d . . .
H6A H 0.0044 -0.6187 -0.1604 0.069 Uiso 1 1 calc R . .
H6B H -0.0320 -0.7258 -0.1809 0.069 Uiso 1 1 calc R . .
C7 C -0.091(2) -0.6966(11) -0.2843(5) 0.144(7) Uani 1 1 d . . .
H7A H -0.0816 -0.6682 -0.3218 0.216 Uiso 1 1 calc R . .
H7B H -0.1885 -0.7170 -0.2784 0.216 Uiso 1 1 calc R . .
H7C H -0.0286 -0.7526 -0.2811 0.216 Uiso 1 1 calc R . .
C11 C -0.2553(6) -0.3975(4) -0.0908(3) 0.0405(14) Uani 1 1 d . . .
C12 C -0.2120(7) -0.4973(4) -0.0918(7) 0.035(3) Uani 1 1 d . . .
H12A H -0.1495 -0.5264 -0.0625 0.042 Uiso 1 1 calc R . .
C13 C -0.2457(7) -0.5444(5) -0.1421(3) 0.0411(15) Uani 1 1 d . . .
C14 C -0.3380(9) -0.4699(7) -0.2382(4) 0.0540(19) Uani 1 1 d . . .
H14A H -0.3348 -0.5283 -0.2590 0.065 Uiso 1 1 calc R . .
C15 C -0.3765(8) -0.3845(7) -0.2638(3) 0.063(2) Uani 1 1 d . . .
H15A H -0.3969 -0.3847 -0.3028 0.076 Uiso 1 1 calc R . .
C16 C -0.3868(10) -0.2949(7) -0.2330(4) 0.078(3) Uani 1 1 d . . .
H16A H -0.4146 -0.2374 -0.2516 0.093 Uiso 1 1 calc R . .
C17 C -0.3556(8) -0.2933(6) -0.1757(4) 0.054(2) Uani 1 1 d . . .
H17A H -0.3656 -0.2347 -0.1553 0.064 Uiso 1 1 calc R . .
C18 C -0.3083(7) -0.3789(5) -0.1469(3) 0.0430(16) Uani 1 1 d . . .
C19 C -0.3027(7) -0.4685(5) -0.1792(3) 0.0424(15) Uani 1 1 d . . .
O1A O 0.0000 -0.5000 -0.3449(5) 0.058(5) Uani 0.50 2 d SPD . .
Li1 Li 0.067(5) -0.518(3) -0.2652(16) 0.084(11) Uani 0.50 1 d P . .
C1A C -0.1127(12) -0.4642(14) -0.3813(6) 0.069(4) Uiso 0.50 1 d PD . .
H1AB H -0.1941 -0.5087 -0.3803 0.103 Uiso 0.50 1 calc PR . .
H1AC H -0.1441 -0.3995 -0.3687 0.103 Uiso 0.50 1 calc PR . .
C2A C -0.054(2) -0.4591(15) -0.4380(7) 0.103 Uiso 0.50 1 d PD . .
H2AA H -0.0092 -0.3958 -0.4450 0.082 Uiso 0.50 1 calc PR . .
H2AB H -0.1279 -0.4701 -0.4667 0.082 Uiso 0.50 1 calc PR . .
O2A O 0.0000 0.0000 -0.2225(13) 0.090(7) Uiso 0.50 2 d SPD . .
C4A C -0.0802(7) 0.0024(15) -0.3168(15) 0.099(10) Uiso 0.50 1 d PD . .
H4AA H -0.1177 -0.0598 -0.3308 0.119 Uiso 0.50 1 calc PR . .
H4AB H -0.1106 0.0535 -0.3433 0.119 Uiso 0.50 1 calc PR . .
C3A C -0.144(4) 0.023(6) -0.2588(13) 0.36(6) Uiso 0.50 1 d PD . .
H3AA H -0.2221 -0.0211 -0.2493 0.430 Uiso 0.50 1 calc PR . .
H3AB H -0.1750 0.0912 -0.2547 0.430 Uiso 0.50 1 calc PR . .

loop_
_atom_site_aniso_label
_atom_site_aniso_U_11
_atom_site_aniso_U_22
_atom_site_aniso_U_33
_atom_site_aniso_U_23
_atom_site_aniso_U_13
_atom_site_aniso_U_12
Sm1 0.0264(2) 0.0391(2) 0.0337(3) 0.000 0.000 -0.00284(15)
Si1 0.0340(8) 0.0503(10) 0.0539(11) -0.0103(9) 0.0033(10) -0.0097(8)
O1 0.077(3) 0.073(4) 0.052(4) -0.019(3) 0.020(3) -0.017(3)
B3 0.038(4) 0.056(5) 0.057(6) -0.003(4) 0.010(4) 0.002(4)
B4 0.036(4) 0.049(5) 0.074(6) -0.013(4) 0.010(4) 0.001(3)
B5 0.033(4) 0.065(5) 0.049(5) -0.016(4) -0.001(4) 0.002(4)
B6 0.044(4) 0.062(5) 0.050(5) -0.004(4) 0.007(4) -0.002(4)
B7 0.047(5) 0.076(6) 0.054(6) -0.022(5) -0.004(4) -0.007(5)
B8 0.050(5) 0.088(7) 0.041(5) -0.004(5) 0.004(4) 0.003(5)
B9 0.045(5) 0.065(5) 0.055(5) -0.016(4) 0.006(4) 0.011(4)
B10 0.048(5) 0.053(5) 0.075(7) -0.011(5) -0.001(5) 0.006(4)
B11 0.049(4) 0.046(5) 0.068(7) -0.009(4) 0.002(5) -0.002(4)
B12 0.060(6) 0.063(6) 0.072(7) -0.033(5) 0.006(5) 0.007(5)
C1 0.029(3) 0.051(4) 0.053(5) -0.011(3) 0.002(3) 0.001(3)
C2 0.038(4) 0.038(4) 0.056(5) -0.017(3) 0.001(3) -0.005(3)
C3 0.064(5) 0.071(5) 0.102(7) -0.018(5) 0.018(5) -0.033(4)
C4 0.040(4) 0.088(6) 0.062(6) -0.021(4) 0.001(4) -0.003(4)
C5 0.061(5) 0.050(4) 0.043(4) 0.000(3) 0.002(4) -0.001(3)
C6 0.062(5) 0.059(5) 0.052(5) -0.003(4) -0.002(4) 0.008(4)
C7 0.238(19) 0.132(10) 0.061(7) -0.045(7) 0.026(10) -0.085(12)
C11 0.032(3) 0.052(3) 0.038(4) -0.002(4) 0.007(3) -0.003(2)
C12 0.027(3) 0.052(3) 0.024(8) 0.004(3) -0.002(4) -0.003(2)
C13 0.035(3) 0.050(4) 0.038(4) 0.000(3) 0.007(3) -0.005(3)
C14 0.045(4) 0.081(5) 0.036(4) -0.002(4) 0.002(4) -0.006(4)
C15 0.062(5) 0.095(7) 0.032(4) 0.014(4) -0.001(4) -0.004(4)
C16 0.076(6) 0.092(7) 0.064(6) 0.040(6) 0.010(5) 0.014(5)
C17 0.056(5) 0.054(4) 0.052(5) 0.008(4) 0.008(4) 0.007(3)
C18 0.033(3) 0.051(4) 0.045(4) 0.002(3) 0.009(3) -0.008(3)
C19 0.033(3) 0.050(3) 0.043(4) 0.003(3) 0.005(3) -0.003(3)
O1A 0.046(10) 0.116(14) 0.013(7) 0.000 0.000 -0.048(7)
Li1 0.12(3) 0.08(2) 0.06(2) 0.009(15) -0.01(2) -0.03(2)

loop_
_geom_bond_atom_site_label_1
_geom_bond_atom_site_label_2
_geom_bond_distance
_geom_bond_site_symmetry_2
_geom_bond_publ_flag
Sm1 C1 2.635(7) . ?
Sm1 C1 2.635(7) 2_445 ?
Sm1 C11 2.676(5) 2_445 ?
Sm1 C11 2.676(5) . ?
Sm1 C12 2.690(7) 2_445 ?
Sm1 C12 2.690(7) . ?
Sm1 C13 2.791(6) 2_445 ?
Sm1 C13 2.791(6) . ?
Sm1 C18 2.832(6) 2_445 ?
Sm1 C18 2.832(6) . ?
Sm1 C19 2.908(7) 2_445 ?
Sm1 C19 2.908(7) . ?
Si1 C3 1.823(8) . ?
Si1 C4 1.860(9) . ?
Si1 C11 1.865(7) . ?
Si1 C2 1.915(7) . ?
O1 C7 1.421(11) . ?
O1 C6 1.445(9) . ?
O1 Li1 1.91(4) . ?
O1 Li1 2.02(4) 2_545 ?
B3 C1 1.692(13) . ?
B3 C2 1.695(12) . ?
B3 B4 1.726(11) . ?
B3 B7 1.766(14) . ?
B3 B8 1.773(13) . ?
B4 C1 1.684(12) . ?
B4 B5 1.745(14) . ?
B4 B8 1.773(13) . ?
B4 B9 1.800(12) . ?
B5 C1 1.722(10) . ?
B5 B6 1.759(12) . ?
B5 B10 1.768(12) . ?
B5 B9 1.769(12) . ?
B6 C2 1.688(12) . ?
B6 C1 1.738(11) . ?
B6 B11 1.771(13) . ?
B6 B10 1.800(13) . ?
B7 C2 1.687(11) . ?
B7 B8 1.749(14) . ?
B7 B11 1.768(15) . ?
B7 B12 1.777(14) . ?
B8 B9 1.761(13) . ?
B8 B12 1.779(15) . ?
B9 B12 1.736(14) . ?
B9 B10 1.746(14) . ?
B10 B12 1.734(15) . ?
B10 B11 1.761(12) . ?
B11 C2 1.698(11) . ?
B11 B12 1.755(15) . ?
C1 C2 1.750(9) . ?
C5 C13 1.490(10) . ?
C5 C6 1.499(11) . ?
C11 C12 1.414(8) . ?
C11 C18 1.422(10) . ?
C12 C13 1.372(17) . ?
C13 C19 1.447(11) . ?
C14 C15 1.350(12) . ?
C14 C19 1.416(11) . ?
C14 Li1 2.61(5) 2_545 ?
C15 C16 1.417(13) . ?
C16 C17 1.368(12) . ?
C17 C18 1.413(10) . ?
C18 C19 1.432(10) . ?
O1A C1A 1.435(10) . ?
O1A C1A 1.435(9) 2_545 ?
O1A Li1 1.98(4) . ?
O1A Li1 1.98(4) 2_545 ?
Li1 Li1 1.34(10) 2_545 ?
Li1 O1 2.02(4) 2_545 ?
Li1 C14 2.61(5) 2_545 ?
Li1 C1A 2.75(4) 2_545 ?
C1A C2A 1.434(11) . ?
C1A Li1 2.75(4) 2_545 ?
C2A C2A 1.504(12) 2_545 ?
O2A C3A 1.617(11) 2 ?
O2A C3A 1.617(11) . ?
C4A C4A 1.497(12) 2 ?
C4A C3A 1.507(12) . ?
